data_4024256
loop_
_publ_author_name
'Rahul Bhattacharya'
'Ananta Kumar Atta'
'Debanjana Dey'
'Tanmaya Pathak'

_publ_contact_author_address 'Dept.of Chemistry, Indian Inst.of Technology, Kharagpur 721302, India.'
_publ_contact_author_email ' tpathak@chem.iitkgp.ernet.in'
_publ_contact_author_name 'Tanmaya Pathak'
_publ_section_title
;
Densely Functionalized Chiral Pyrroles from Endocyclic, Exocyclic, and
Acyclic Vinyl Sulfone-Modified Carbohydrates
;
_journal_name_full 'Journal of Organic Chemistry'
_journal_page_first 669
_journal_page_last 674
_journal_paper_doi 10.1021/jo801948m
_journal_volume 74
_journal_year 2009
_chemical_formula_sum 'C19 H21 N O6'
_chemical_formula_weight 359.37
_chemical_name_systematic
;
 ?
;
_space_group_IT_number 4
_symmetry_space_group_name_Hall 'P 2yb'
_symmetry_space_group_name_H-M 'P 1 21 1'
_atom_sites_solution_hydrogens geom
_atom_sites_solution_primary direct
_atom_sites_solution_secondary difmap
_audit_creation_method SHELXL-97
_cell_angle_alpha 90.00
_cell_angle_beta 113.9050(10)
_cell_angle_gamma 90.00
_cell_formula_units_Z 2
_cell_length_a 14.2915(6)
_cell_length_b 4.2258(2)
_cell_length_c 16.0431(6)
_cell_measurement_temperature 293(2)
_cell_volume 885.78(7)
_computing_structure_refinement 'SHELXL-97 (Sheldrick, 1997)'
_diffrn_ambient_temperature 293(2)
_diffrn_measured_fraction_theta_full 0.883
_diffrn_measured_fraction_theta_max 0.883
_diffrn_radiation_monochromator graphite
_diffrn_radiation_source 'fine-focus sealed tube'
_diffrn_radiation_type MoK\a
_diffrn_radiation_wavelength 0.71073
_diffrn_reflns_av_R_equivalents 0.0221
_diffrn_reflns_av_sigmaI/netI 0.0246
_diffrn_reflns_limit_h_max 19
_diffrn_reflns_limit_h_min -20
_diffrn_reflns_limit_k_max 6
_diffrn_reflns_limit_k_min -6
_diffrn_reflns_limit_l_max 19
_diffrn_reflns_limit_l_min -23
_diffrn_reflns_number 13354
_diffrn_reflns_theta_full 31.77
_diffrn_reflns_theta_max 31.77
_diffrn_reflns_theta_min 1.56
_exptl_absorpt_coefficient_mu 0.101
_exptl_crystal_density_diffrn 1.347
_exptl_crystal_density_method 'not measured'
_exptl_crystal_F_000 380
_refine_diff_density_max 0.234
_refine_diff_density_min -0.294
_refine_diff_density_rms 0.051
_refine_ls_abs_structure_details 'Flack H D (1983), Acta Cryst. A39, 876-881'
_refine_ls_abs_structure_Flack -0.9(7)
_refine_ls_extinction_method none
_refine_ls_goodness_of_fit_ref 1.042
_refine_ls_hydrogen_treatment mixed
_refine_ls_matrix_type full
_refine_ls_number_parameters 235
_refine_ls_number_reflns 4951
_refine_ls_number_restraints 1
_refine_ls_restrained_S_all 1.042
_refine_ls_R_factor_all 0.0493
_refine_ls_R_factor_gt 0.0408
_refine_ls_shift/su_max 0.022
_refine_ls_shift/su_mean 0.005
_refine_ls_structure_factor_coef Fsqd
_refine_ls_weighting_details 'calc w=1/[\s^2^(Fo^2^)+(0.0731P)^2^+0.0375P] where P=(Fo^2^+2Fc^2^)/3'
_refine_ls_weighting_scheme calc
_refine_ls_wR_factor_gt 0.1065
_refine_ls_wR_factor_ref 0.1143
_reflns_number_gt 4291
_reflns_number_total 4951
_reflns_threshold_expression >2sigma(I)
_cod_data_source_file jo801948m_si_002.cif
_cod_data_source_block compound_9
_cod_database_code 4024256

loop_
_symmetry_equiv_pos_as_xyz
'x, y, z'
'-x, y+1/2, -z'

loop_
_atom_site_label
_atom_site_type_symbol
_atom_site_fract_x
_atom_site_fract_y
_atom_site_fract_z
_atom_site_U_iso_or_equiv
_atom_site_adp_type
_atom_site_occupancy
_atom_site_symmetry_multiplicity
_atom_site_calc_flag
_atom_site_refinement_flags
_atom_site_disorder_assembly
_atom_site_disorder_group
O5 O 0.81166(6) 0.2496(2) 0.05164(5) 0.0325(2) Uani 1 1 d . . .
O1 O 0.64910(8) -0.1443(2) 0.14651(6) 0.0379(2) Uani 1 1 d . . .
O6 O 0.65446(7) 0.1313(3) -0.06552(6) 0.0360(2) Uani 1 1 d . . .
C4 C 0.78651(9) 0.0702(3) 0.11553(8) 0.0309(2) Uani 1 1 d . . .
H4 H 0.8089 -0.1487 0.1150 0.037 Uiso 1 1 calc R . .
C7 C 0.76151(9) 0.1022(3) -0.03477(8) 0.0319(3) Uani 1 1 d . . .
H7 H 0.7793 -0.1231 -0.0287 0.038 Uiso 1 1 calc R . .
C3 C 0.83402(9) 0.1904(3) 0.21114(8) 0.0333(3) Uani 1 1 d . . .
C5 C 0.67098(9) 0.0702(3) 0.08830(8) 0.0304(2) Uani 1 1 d . . .
H5 H 0.6475 0.2834 0.0944 0.036 Uiso 1 1 calc R . .
C14 C 0.79452(10) 0.2465(3) -0.10395(8) 0.0345(3) Uani 1 1 d . . .
C6 C 0.61699(10) -0.0442(4) -0.00911(8) 0.0370(3) Uani 1 1 d . . .
H6A H 0.6299 -0.2682 -0.0125 0.044 Uiso 1 1 calc R . .
H6B H 0.5437 -0.0137 -0.0300 0.044 Uiso 1 1 calc R . .
O2 O 0.61623(7) 0.1866(3) 0.24812(6) 0.0400(2) Uani 1 1 d . . .
N1 N 0.93082(9) 0.3788(4) 0.34800(7) 0.0440(3) Uani 1 1 d . . .
H1 H 0.9796 0.4726 0.3918 0.053 Uiso 1 1 calc R . .
C2 C 0.78650(10) 0.1166(3) 0.26983(8) 0.0335(3) Uani 1 1 d . . .
C10 C 0.84938(10) 0.2312(4) 0.35543(8) 0.0385(3) Uani 1 1 d . . .
C1 C 0.68345(10) -0.0386(3) 0.23860(8) 0.0350(3) Uani 1 1 d . . .
H1A H 0.6879 -0.2202 0.2780 0.042 Uiso 1 1 calc R . .
O3 O 0.76502(10) 0.0240(4) 0.43887(7) 0.0586(3) Uani 1 1 d . . .
C19 C 0.89090(11) 0.3749(5) -0.07958(10) 0.0461(3) Uani 1 1 d . . .
H19 H 0.9347 0.3914 -0.0183 0.055 Uiso 1 1 calc R . .
C9 C 0.92289(10) 0.3548(4) 0.26093(9) 0.0400(3) Uani 1 1 d . . .
H017 H 0.9690 0.4348 0.2388 0.048 Uiso 1 1 calc R . .
O4 O 0.91098(9) 0.2889(4) 0.51520(7) 0.0598(4) Uani 1 1 d . . .
C11 C 0.84686(12) 0.1900(4) 0.44403(9) 0.0451(4) Uani 1 1 d . . .
C18 C 0.92295(13) 0.4791(6) -0.14544(11) 0.0570(4) Uani 1 1 d . . .
H18 H 0.9881 0.5644 -0.1282 0.068 Uiso 1 1 calc R . .
C17 C 0.85882(14) 0.4570(6) -0.23617(12) 0.0599(5) Uani 1 1 d . . .
H17 H 0.8806 0.5244 -0.2805 0.072 Uiso 1 1 calc R . .
C15 C 0.72979(12) 0.2282(5) -0.19569(9) 0.0514(4) Uani 1 1 d . . .
H15 H 0.6644 0.1441 -0.2133 0.062 Uiso 1 1 calc R . .
C16 C 0.76223(14) 0.3346(6) -0.26093(10) 0.0630(5) Uani 1 1 d . . .
H16 H 0.7182 0.3232 -0.3223 0.076 Uiso 1 1 calc R . .
C8 C 0.52005(12) 0.0563(5) 0.23679(12) 0.0558(4) Uani 1 1 d . . .
H8A H 0.4776 0.2198 0.2445 0.084 Uiso 1 1 calc R . .
H8B H 0.5304 -0.1063 0.2815 0.084 Uiso 1 1 calc R . .
H8C H 0.4873 -0.0326 0.1768 0.084 Uiso 1 1 calc R . .
C12 C 0.75770(18) -0.0554(6) 0.52318(12) 0.0690(6) Uani 1 1 d . . .
H02A H 0.7706 0.1301 0.5618 0.083 Uiso 1 1 calc R . .
H02B H 0.8078 -0.2161 0.5554 0.083 Uiso 1 1 calc R . .
C13 C 0.6528(2) -0.1759(9) 0.50048(18) 0.0972(9) Uani 1 1 d . . .
H02C H 0.6458 -0.2339 0.5555 0.146 Uiso 1 1 calc R . .
H02D H 0.6407 -0.3579 0.4617 0.146 Uiso 1 1 calc R . .
H02E H 0.6039 -0.0139 0.4695 0.146 Uiso 1 1 calc R . .

loop_
_atom_site_aniso_label
_atom_site_aniso_U_11
_atom_site_aniso_U_22
_atom_site_aniso_U_33
_atom_site_aniso_U_23
_atom_site_aniso_U_13
_atom_site_aniso_U_12
O5 0.0328(4) 0.0393(5) 0.0246(4) -0.0010(3) 0.0107(3) -0.0006(4)
O1 0.0529(5) 0.0340(4) 0.0279(4) -0.0025(4) 0.0176(4) -0.0099(4)
O6 0.0330(4) 0.0468(5) 0.0260(4) 0.0034(4) 0.0097(3) 0.0000(4)
C4 0.0346(5) 0.0335(6) 0.0232(5) 0.0005(4) 0.0103(4) 0.0045(5)
C7 0.0338(6) 0.0340(6) 0.0263(5) -0.0014(5) 0.0105(5) 0.0031(5)
C3 0.0326(5) 0.0387(7) 0.0250(5) 0.0008(5) 0.0078(4) 0.0064(5)
C5 0.0339(5) 0.0304(5) 0.0264(5) 0.0008(4) 0.0117(4) -0.0015(5)
C14 0.0374(6) 0.0385(6) 0.0283(5) -0.0008(5) 0.0141(5) 0.0047(5)
C6 0.0394(6) 0.0429(7) 0.0273(5) -0.0030(5) 0.0122(5) -0.0080(6)
O2 0.0383(4) 0.0410(5) 0.0426(5) -0.0043(4) 0.0183(4) -0.0028(4)
N1 0.0345(5) 0.0607(8) 0.0285(5) -0.0063(5) 0.0043(4) 0.0023(6)
C2 0.0367(6) 0.0349(6) 0.0257(5) 0.0017(5) 0.0093(5) 0.0069(5)
C10 0.0372(6) 0.0476(7) 0.0262(5) 0.0001(5) 0.0081(5) 0.0089(6)
C1 0.0470(7) 0.0321(6) 0.0262(5) 0.0010(5) 0.0152(5) -0.0020(5)
O3 0.0718(8) 0.0753(9) 0.0288(5) 0.0034(5) 0.0204(5) -0.0050(7)
C19 0.0414(6) 0.0621(9) 0.0328(6) 0.0010(6) 0.0131(6) -0.0039(7)
C9 0.0319(6) 0.0554(8) 0.0291(6) -0.0008(6) 0.0086(5) 0.0043(6)
O4 0.0598(6) 0.0834(10) 0.0256(4) -0.0040(5) 0.0064(4) 0.0082(7)
C11 0.0488(7) 0.0543(9) 0.0274(6) 0.0028(6) 0.0105(6) 0.0147(7)
C18 0.0481(8) 0.0807(12) 0.0457(8) 0.0020(9) 0.0227(7) -0.0132(9)
C17 0.0646(10) 0.0827(13) 0.0418(8) 0.0042(9) 0.0314(8) -0.0094(10)
C15 0.0455(7) 0.0784(12) 0.0299(6) -0.0042(7) 0.0149(6) -0.0107(8)
C16 0.0630(10) 0.0969(15) 0.0282(6) -0.0020(8) 0.0176(7) -0.0135(11)
C8 0.0416(7) 0.0705(12) 0.0558(9) -0.0019(9) 0.0203(7) -0.0101(8)
C12 0.0958(14) 0.0789(13) 0.0394(8) 0.0126(9) 0.0349(9) 0.0063(13)
C13 0.1083(19) 0.114(2) 0.0818(15) 0.0238(16) 0.0513(15) -0.0174(19)

loop_
_atom_type_symbol
_atom_type_description
_atom_type_scat_dispersion_real
_atom_type_scat_dispersion_imag
_atom_type_scat_source
C C 0.0033 0.0016 'International Tables Vol C Tables 4.2.6.8 and 6.1.1.4'
H H 0.0000 0.0000 'International Tables Vol C Tables 4.2.6.8 and 6.1.1.4'
N N 0.0061 0.0033 'International Tables Vol C Tables 4.2.6.8 and 6.1.1.4'
O O 0.0106 0.0060 'International Tables Vol C Tables 4.2.6.8 and 6.1.1.4'

loop_
_geom_angle_atom_site_label_1
_geom_angle_atom_site_label_2
_geom_angle_atom_site_label_3
_geom_angle
_geom_angle_site_symmetry_1
_geom_angle_site_symmetry_3
_geom_angle_publ_flag
C7 O5 C4 107.01(9) . . ?
C5 O1 C1 113.88(10) . . ?
C7 O6 C6 111.38(9) . . ?
O5 C4 C3 114.44(11) . . ?
O5 C4 C5 110.54(9) . . ?
C3 C4 C5 106.43(10) . . ?
O6 C7 O5 110.48(10) . . ?
O6 C7 C14 109.12(10) . . ?
O5 C7 C14 110.98(10) . . ?
C9 C3 C2 107.78(11) . . ?
C9 C3 C4 133.91(13) . . ?
C2 C3 C4 118.19(12) . . ?
O1 C5 C6 108.54(10) . . ?
O1 C5 C4 108.16(10) . . ?
C6 C5 C4 109.56(10) . . ?
C19 C14 C15 118.82(13) . . ?
C19 C14 C7 121.78(11) . . ?
C15 C14 C7 119.19(12) . . ?
O6 C6 C5 108.80(10) . . ?
C1 O2 C8 113.08(12) . . ?
C9 N1 C10 109.64(11) . . ?
C10 C2 C3 106.95(12) . . ?
C10 C2 C1 129.55(12) . . ?
C3 C2 C1 123.39(11) . . ?
N1 C10 C2 107.78(12) . . ?
N1 C10 C11 120.08(12) . . ?
C2 C10 C11 131.76(14) . . ?
O2 C1 O1 111.18(10) . . ?
O2 C1 C2 106.83(11) . . ?
O1 C1 C2 111.21(11) . . ?
C11 O3 C12 117.35(14) . . ?
C14 C19 C18 120.65(13) . . ?
N1 C9 C3 107.82(13) . . ?
O4 C11 O3 123.18(14) . . ?
O4 C11 C10 125.00(17) . . ?
O3 C11 C10 111.81(12) . . ?
C17 C18 C19 120.19(15) . . ?
C18 C17 C16 119.53(15) . . ?
C16 C15 C14 120.12(15) . . ?
C17 C16 C15 120.69(14) . . ?
O3 C12 C13 107.52(17) . . ?

loop_
_geom_bond_atom_site_label_1
_geom_bond_atom_site_label_2
_geom_bond_distance
_geom_bond_site_symmetry_2
_geom_bond_publ_flag
O5 C7 1.4207(14) . ?
O5 C4 1.4329(15) . ?
O1 C5 1.4241(15) . ?
O1 C1 1.4268(15) . ?
O6 C7 1.4098(14) . ?
O6 C6 1.4313(16) . ?
C4 C3 1.4924(16) . ?
C4 C5 1.5273(17) . ?
C7 C14 1.5003(19) . ?
C3 C9 1.3827(18) . ?
C3 C2 1.4011(19) . ?
C5 C6 1.5147(16) . ?
C14 C19 1.381(2) . ?
C14 C15 1.3872(18) . ?
O2 C1 1.4040(17) . ?
O2 C8 1.4225(18) . ?
N1 C9 1.3587(18) . ?
N1 C10 1.368(2) . ?
C2 C10 1.3884(17) . ?
C2 C1 1.5007(19) . ?
C10 C11 1.4468(19) . ?
O3 C11 1.337(2) . ?
O3 C12 1.4380(19) . ?
C19 C18 1.383(2) . ?
O4 C11 1.2125(18) . ?
C18 C17 1.373(2) . ?
C17 C16 1.374(3) . ?
C15 C16 1.380(2) . ?
C12 C13 1.482(3) . ?

loop_
_cod_related_entry_id
_cod_related_entry_database
_cod_related_entry_code
1 ChemSpider 30658870
